data_4502703
loop_
_publ_author_name
'Cangelosi, Virginia M.'
'Zakharov, Lev N.'
'Crossland, Justin L.'
'Franklin, Broderick C.'
'Johnson, Darren W.'

_publ_section_title
;
 A Surprising &#x201C;Folded-In&#x201D; Conformation of a Self-Assembled
 Arsenic-Thiolate Macrocycle
;
_journal_issue 4
_journal_name_full 'Crystal Growth &amp; Design'
_journal_page_first 1471
_journal_paper_doi 10.1021/cg901552f
_journal_volume 10
_journal_year 2010
_chemical_formula_sum 'C20 H24 As2 Cl2 S4'
_chemical_formula_weight 613.37
_chemical_name_systematic
;
 ?
;
_space_group_IT_number 14
_symmetry_cell_setting monoclinic
_symmetry_space_group_name_Hall '-P 2yn'
_symmetry_space_group_name_H-M 'P 1 21/n 1'
_atom_sites_solution_hydrogens geom
_atom_sites_solution_primary direct
_atom_sites_solution_secondary difmap
_audit_creation_method SHELXLTL
_cell_angle_alpha 90.00
_cell_angle_beta 104.408(7)
_cell_angle_gamma 90.00
_cell_formula_units_Z 2
_cell_length_a 6.774(3)
_cell_length_b 16.667(6)
_cell_length_c 10.802(4)
_cell_measurement_reflns_used 1165
_cell_measurement_temperature 173(2)
_cell_measurement_theta_max 19.14
_cell_measurement_theta_min 2.30
_cell_volume 1181.2(8)
_computing_cell_refinement 'Bruker SAINT'
_computing_data_collection 'Bruker SMART'
_computing_data_reduction 'Bruker SAINT'
_computing_molecular_graphics 'Bruker SHELXTL'
_computing_publication_material 'Bruker SHELXTL'
_computing_structure_refinement 'Bruker SHELXTL'
_computing_structure_solution 'Bruker SHELXTL'
_diffrn_ambient_temperature 173(2)
_diffrn_measured_fraction_theta_full 1.000
_diffrn_measured_fraction_theta_max 1.000
_diffrn_measurement_device_type 'Bruker Apex CCD area detector'
_diffrn_measurement_method 'phi and omega scans'
_diffrn_radiation_monochromator graphite
_diffrn_radiation_source 'fine-focus sealed tube'
_diffrn_radiation_type MoK\a
_diffrn_radiation_wavelength 0.71073
_diffrn_reflns_av_R_equivalents 0.0729
_diffrn_reflns_av_sigmaI/netI 0.0594
_diffrn_reflns_limit_h_max 8
_diffrn_reflns_limit_h_min -8
_diffrn_reflns_limit_k_max 19
_diffrn_reflns_limit_k_min -19
_diffrn_reflns_limit_l_max 12
_diffrn_reflns_limit_l_min -12
_diffrn_reflns_number 11165
_diffrn_reflns_theta_full 24.98
_diffrn_reflns_theta_max 24.98
_diffrn_reflns_theta_min 2.30
_exptl_absorpt_coefficient_mu 3.415
_exptl_absorpt_correction_T_max 0.9348
_exptl_absorpt_correction_T_min 0.6464
_exptl_absorpt_correction_type multi-scan
_exptl_absorpt_process_details SADABS
_exptl_crystal_colour colorless
_exptl_crystal_density_diffrn 1.725
_exptl_crystal_density_method 'not measured'
_exptl_crystal_description needle
_exptl_crystal_F_000 616
_exptl_crystal_size_max 0.14
_exptl_crystal_size_mid 0.02
_exptl_crystal_size_min 0.02
_refine_diff_density_max 0.555
_refine_diff_density_min -0.474
_refine_diff_density_rms 0.099
_refine_ls_extinction_method none
_refine_ls_goodness_of_fit_ref 1.097
_refine_ls_hydrogen_treatment refall
_refine_ls_matrix_type full
_refine_ls_number_parameters 175
_refine_ls_number_reflns 2074
_refine_ls_number_restraints 0
_refine_ls_restrained_S_all 1.097
_refine_ls_R_factor_all 0.0798
_refine_ls_R_factor_gt 0.0538
_refine_ls_shift/su_max 0.000
_refine_ls_shift/su_mean 0.000
_refine_ls_structure_factor_coef Fsqd
_refine_ls_weighting_details 'calc w=1/[\s^2^(Fo^2^)+(0.0477P)^2^+0.5360P] where P=(Fo^2^+2Fc^2^)/3'
_refine_ls_weighting_scheme calc
_refine_ls_wR_factor_gt 0.1041
_refine_ls_wR_factor_ref 0.1148
_reflns_number_gt 1562
_reflns_number_total 2074
_reflns_threshold_expression >2sigma(I)
_cod_data_source_file cg901552f_si_001.cif
_cod_data_source_block aa158
_cod_depositor_comments
;
The following automatic conversions were performed:

'_symmetry_cell_setting' value 'Monoclinic' changed to 'monoclinic'
according to /home/saulius/struct/CIF-dictionaries/cif_core.dic
dictionary named 'cif_core.dic' version 2.4.2 from 2011-04-26.

Automatic conversion script
Id: cif_fix_values 1715 2011-07-08 13:25:40Z adriana 
;
_cod_original_sg_symbol_H-M P2(1)/n
_cod_database_code 4502703

loop_
_symmetry_equiv_pos_as_xyz
'x, y, z'
'-x+1/2, y+1/2, -z+1/2'
'-x, -y, -z'
'x-1/2, -y-1/2, z-1/2'

loop_
_atom_site_label
_atom_site_type_symbol
_atom_site_fract_x
_atom_site_fract_y
_atom_site_fract_z
_atom_site_U_iso_or_equiv
_atom_site_adp_type
_atom_site_occupancy
_atom_site_symmetry_multiplicity
_atom_site_calc_flag
As1 As 0.56976(10) 0.13533(4) 0.59940(6) 0.0383(2) Uani 1 1 d
S1 S 0.8438(3) 0.19285(12) 0.56417(17) 0.0574(6) Uani 1 1 d
S2 S 0.2718(3) -0.14159(10) 0.19573(16) 0.0525(5) Uani 1 1 d
Cl1 Cl 0.3589(3) 0.23938(11) 0.58497(18) 0.0600(5) Uani 1 1 d
C1 C 0.7784(12) 0.2014(4) 0.3892(7) 0.0451(17) Uani 1 1 d
C2 C 0.7013(8) 0.1254(3) 0.3185(5) 0.0304(13) Uani 1 1 d
C3 C 0.8242(9) 0.0592(4) 0.3188(5) 0.0336(14) Uani 1 1 d
C4 C 0.7379(10) -0.0090(4) 0.2552(6) 0.0347(14) Uani 1 1 d
C5 C 0.5352(9) -0.0129(3) 0.1867(5) 0.0292(13) Uani 1 1 d
C6 C 0.4136(9) 0.0550(3) 0.1794(5) 0.0339(14) Uani 1 1 d
C7 C 0.4993(10) 0.1229(4) 0.2505(6) 0.0344(14) Uani 1 1 d
C8 C 1.0495(11) 0.0628(5) 0.3839(8) 0.0512(19) Uani 1 1 d
C9 C 0.4537(12) -0.0903(4) 0.1223(7) 0.0470(18) Uani 1 1 d
C10 C 0.1995(11) 0.0579(5) 0.0987(7) 0.0445(17) Uani 1 1 d
H1A H 0.899(9) 0.213(3) 0.379(5) 0.031(16) Uiso 1 1 d
H1B H 0.683(9) 0.238(3) 0.364(5) 0.030(17) Uiso 1 1 d
H4 H 0.812(8) -0.059(3) 0.257(5) 0.038(17) Uiso 1 1 d
H7 H 0.418(8) 0.161(3) 0.236(5) 0.027(16) Uiso 1 1 d
H8A H 1.133(11) 0.106(4) 0.354(7) 0.07(2) Uiso 1 1 d
H8B H 1.069(11) 0.064(4) 0.480(8) 0.08(3) Uiso 1 1 d
H8C H 1.116(9) 0.017(4) 0.370(6) 0.05(2) Uiso 1 1 d
H9A H 0.569(10) -0.130(4) 0.129(6) 0.06(2) Uiso 1 1 d
H9B H 0.387(8) -0.084(3) 0.037(5) 0.021(14) Uiso 1 1 d
H10A H 0.131(11) 0.018(4) 0.131(6) 0.06(2) Uiso 1 1 d
H10B H 0.141(11) 0.110(5) 0.113(7) 0.08(3) Uiso 1 1 d
H10C H 0.203(9) 0.052(4) 0.015(7) 0.05(2) Uiso 1 1 d

loop_
_atom_site_aniso_label
_atom_site_aniso_U_11
_atom_site_aniso_U_22
_atom_site_aniso_U_33
_atom_site_aniso_U_23
_atom_site_aniso_U_13
_atom_site_aniso_U_12
As1 0.0390(4) 0.0411(4) 0.0329(4) -0.0117(3) 0.0055(3) -0.0094(3)
S1 0.0418(10) 0.0834(14) 0.0526(11) -0.0408(10) 0.0225(9) -0.0268(9)
S2 0.0617(11) 0.0445(10) 0.0396(10) 0.0005(8) -0.0096(8) -0.0195(9)
Cl1 0.0466(10) 0.0574(12) 0.0744(13) 0.0141(10) 0.0123(9) 0.0068(9)
C1 0.037(4) 0.041(4) 0.057(5) -0.015(3) 0.012(4) -0.010(4)
C2 0.034(3) 0.033(3) 0.028(3) -0.005(3) 0.015(3) -0.011(3)
C3 0.039(3) 0.043(4) 0.022(3) -0.005(3) 0.015(3) -0.001(3)
C4 0.042(4) 0.038(4) 0.026(3) -0.002(3) 0.012(3) 0.013(3)
C5 0.038(3) 0.030(3) 0.021(3) 0.001(2) 0.009(3) -0.003(3)
C6 0.036(3) 0.035(3) 0.029(3) 0.001(3) 0.004(3) -0.003(3)
C7 0.037(4) 0.031(4) 0.037(4) 0.005(3) 0.013(3) 0.004(3)
C8 0.036(4) 0.068(6) 0.048(5) -0.020(4) 0.005(3) 0.001(4)
C9 0.068(5) 0.036(4) 0.033(4) -0.008(3) 0.005(4) 0.001(4)
C10 0.041(4) 0.057(5) 0.032(4) 0.003(4) 0.000(3) -0.001(4)

loop_
_atom_type_symbol
_atom_type_description
_atom_type_scat_dispersion_real
_atom_type_scat_dispersion_imag
_atom_type_scat_source
C C 0.0033 0.0016 'International Tables Vol C Tables 4.2.6.8 and 6.1.1.4'
H H 0.0000 0.0000 'International Tables Vol C Tables 4.2.6.8 and 6.1.1.4'
S S 0.1246 0.1234 'International Tables Vol C Tables 4.2.6.8 and 6.1.1.4'
Cl Cl 0.1484 0.1585 'International Tables Vol C Tables 4.2.6.8 and 6.1.1.4'
As As 0.0499 2.0058 'International Tables Vol C Tables 4.2.6.8 and 6.1.1.4'

loop_
_geom_angle_atom_site_label_1
_geom_angle_atom_site_label_2
_geom_angle_atom_site_label_3
_geom_angle
_geom_angle_site_symmetry_1
_geom_angle_site_symmetry_3
S1 As1 S2 86.13(7) . 3_656
S1 As1 Cl1 101.66(8) . .
S2 As1 Cl1 100.17(8) 3_656 .
C1 S1 As1 102.3(2) . .
C9 S2 As1 101.5(2) . 3_656
C2 C1 S1 115.0(5) . .
C2 C1 H1A 110(4) . .
S1 C1 H1A 99(4) . .
C2 C1 H1B 107(4) . .
S1 C1 H1B 110(4) . .
H1A C1 H1B 117(5) . .
C3 C2 C7 119.6(5) . .
C3 C2 C1 122.5(6) . .
C7 C2 C1 117.9(6) . .
C2 C3 C4 118.4(5) . .
C2 C3 C8 120.5(6) . .
C4 C3 C8 121.1(6) . .
C3 C4 C5 122.9(6) . .
C3 C4 H4 123(3) . .
C5 C4 H4 114(3) . .
C4 C5 C6 119.1(5) . .
C4 C5 C9 119.1(5) . .
C6 C5 C9 121.9(5) . .
C5 C6 C7 117.7(5) . .
C5 C6 C10 122.3(6) . .
C7 C6 C10 120.1(6) . .
C2 C7 C6 122.2(6) . .
C2 C7 H7 127(4) . .
C6 C7 H7 110(4) . .
C3 C8 H8A 117(4) . .
C3 C8 H8B 110(4) . .
H8A C8 H8B 112(6) . .
C3 C8 H8C 112(4) . .
H8A C8 H8C 102(5) . .
H8B C8 H8C 104(6) . .
C5 C9 S2 114.1(5) . .
C5 C9 H9A 110(4) . .
S2 C9 H9A 105(4) . .
C5 C9 H9B 113(3) . .
S2 C9 H9B 105(3) . .
H9A C9 H9B 109(5) . .
C6 C10 H10A 105(4) . .
C6 C10 H10B 108(4) . .
H10A C10 H10B 109(6) . .
C6 C10 H10C 108(4) . .
H10A C10 H10C 115(6) . .
H10B C10 H10C 112(6) . .

loop_
_geom_bond_atom_site_label_1
_geom_bond_atom_site_label_2
_geom_bond_distance
_geom_bond_site_symmetry_2
As1 S1 2.2047(19) .
As1 S2 2.2087(19) 3_656
As1 Cl1 2.2273(19) .
S1 C1 1.836(7) .
S2 C9 1.834(7) .
S2 As1 2.2087(19) 3_656
C1 C2 1.505(8) .
C1 H1A 0.87(5) .
C1 H1B 0.88(5) .
C2 C3 1.380(8) .
C2 C7 1.383(8) .
C3 C4 1.381(8) .
C3 C8 1.515(9) .
C4 C5 1.389(8) .
C4 H4 0.97(6) .
C5 C6 1.390(8) .
C5 C9 1.504(8) .
C6 C7 1.408(8) .
C6 C10 1.495(8) .
C7 H7 0.83(5) .
C8 H8A 1.02(8) .
C8 H8B 1.01(8) .
C8 H8C 0.92(6) .
C9 H9A 1.01(6) .
C9 H9B 0.93(5) .
C10 H10A 0.93(7) .
C10 H10B 0.98(8) .
C10 H10C 0.91(6) .
